data_1508188
loop_
_publ_author_name
'Sun, Qing-Fu'
'Sato, Sota'
'Fujita, Makoto'

_publ_contact_author 'Makoto Fujita'
_publ_section_title
;
 An M~18~L~24~ stellated cuboctahedron through post-stellation of
 an M~12~L~24~ core
;
_journal_coden_ASTM NCAHBB
_journal_issue 4
_journal_name_full 'Nature Chemistry'
_journal_page_first 330
_journal_page_last 333
_journal_paper_doi 10.1038/nchem.1285
_journal_volume 4
_journal_year 2012
_chemical_formula_sum 'C552 H408 N90 O92 Pd18'
_chemical_formula_weight 11688.88
_space_group_IT_number 209
_symmetry_cell_setting cubic
_symmetry_space_group_name_Hall 'F 4 2 3'
_symmetry_space_group_name_H-M 'F 4 3 2'
_atom_sites_solution_hydrogens geom
_atom_sites_solution_primary direct
_atom_sites_solution_secondary difmap
_audit_creation_method SHELXL-97
_cell_angle_alpha 90.00
_cell_angle_beta 90.00
_cell_angle_gamma 90.00
_cell_formula_units_Z 4
_cell_length_a 53.334(6)
_cell_length_b 53.334(6)
_cell_length_c 53.334(6)
_cell_measurement_temperature 293(2)
_cell_volume 151709(3)
_computing_cell_refinement 'Bruker XSCANS'
_computing_data_collection 'Bruker XSCANS'
_computing_data_reduction 'Bruker SHELXTL'
_computing_molecular_graphics 'Bruker SHELXTL'
_computing_publication_material 'Bruker SHELXTL'
_computing_structure_refinement 'SHELXL-97 (Sheldrick, 1997)'
_computing_structure_solution 'SHELXS-97 (Sheldrick, 1990)'
_diffrn_ambient_temperature 293(2)
_diffrn_measured_fraction_theta_full 0.947
_diffrn_measured_fraction_theta_max 0.947
_diffrn_measurement_device_type 'Bruker P4'
_diffrn_measurement_method '\w scans'
_diffrn_radiation_monochromator 'Si 111'
_diffrn_radiation_source KEK
_diffrn_radiation_type synchrotron
_diffrn_radiation_wavelength 1.00000
_diffrn_reflns_av_R_equivalents 0.0675
_diffrn_reflns_av_sigmaI/netI 0.0239
_diffrn_reflns_limit_h_max 53
_diffrn_reflns_limit_h_min -53
_diffrn_reflns_limit_k_max 52
_diffrn_reflns_limit_k_min -53
_diffrn_reflns_limit_l_max 53
_diffrn_reflns_limit_l_min -44
_diffrn_reflns_number 119178
_diffrn_reflns_theta_full 30.23
_diffrn_reflns_theta_max 30.23
_diffrn_reflns_theta_min 1.78
_exptl_absorpt_coefficient_mu 0.584
_exptl_absorpt_correction_T_max 0.9124
_exptl_absorpt_correction_T_min 0.9124
_exptl_crystal_colour yellow
_exptl_crystal_density_diffrn 0.512
_exptl_crystal_density_method 'not measured'
_exptl_crystal_description block
_exptl_crystal_F_000 23656
_exptl_crystal_size_max 0.16
_exptl_crystal_size_mid 0.16
_exptl_crystal_size_min 0.16
_platon_squeeze_details
;
;
_refine_diff_density_max 0.928
_refine_diff_density_min -0.348
_refine_diff_density_rms 0.068
_refine_ls_abs_structure_details 'Flack H D (1983), Acta Cryst. A39, 876-881'
_refine_ls_abs_structure_Flack 0.39(5)
_refine_ls_extinction_method none
_refine_ls_goodness_of_fit_ref 1.192
_refine_ls_hydrogen_treatment mixed
_refine_ls_matrix_type full
_refine_ls_number_parameters 276
_refine_ls_number_reflns 6350
_refine_ls_number_restraints 231
_refine_ls_restrained_S_all 1.197
_refine_ls_R_factor_all 0.0994
_refine_ls_R_factor_gt 0.0882
_refine_ls_shift/su_max 0.001
_refine_ls_shift/su_mean 0.000
_refine_ls_structure_factor_coef Fsqd
_refine_ls_weighting_details 'calc w=1/[\s^2^(Fo^2^)+(0.2000P)^2^+0.0000P] where P=(Fo^2^+2Fc^2^)/3'
_refine_ls_weighting_scheme calc
_refine_ls_wR_factor_gt 0.2761
_refine_ls_wR_factor_ref 0.2887
_reflns_number_gt 4948
_reflns_number_total 6350
_reflns_threshold_expression >2sigma(I)
_cod_data_source_file nchem.1285-s3.cif
_cod_data_source_block f432-sr
_cod_depositor_comments
;
 Updated bibliographic information.

 Antanas Vaitkus,
 2019-09-23
;
_cod_original_cell_volume 151709(31)
_cod_original_sg_symbol_H-M f432
_cod_database_code 1508188

loop_
_symmetry_equiv_pos_as_xyz
'x, y, z'
'-x, -y, z'
'-x, y, -z'
'x, -y, -z'
'z, x, y'
'z, -x, -y'
'-z, -x, y'
'-z, x, -y'
'y, z, x'
'-y, z, -x'
'y, -z, -x'
'-y, -z, x'
'y, x, -z'
'-y, -x, -z'
'y, -x, z'
'-y, x, z'
'x, z, -y'
'-x, z, y'
'-x, -z, -y'
'x, -z, y'
'z, y, -x'
'z, -y, x'
'-z, y, x'
'-z, -y, -x'
'x, y+1/2, z+1/2'
'-x, -y+1/2, z+1/2'
'-x, y+1/2, -z+1/2'
'x, -y+1/2, -z+1/2'
'z, x+1/2, y+1/2'
'z, -x+1/2, -y+1/2'
'-z, -x+1/2, y+1/2'
'-z, x+1/2, -y+1/2'
'y, z+1/2, x+1/2'
'-y, z+1/2, -x+1/2'
'y, -z+1/2, -x+1/2'
'-y, -z+1/2, x+1/2'
'y, x+1/2, -z+1/2'
'-y, -x+1/2, -z+1/2'
'y, -x+1/2, z+1/2'
'-y, x+1/2, z+1/2'
'x, z+1/2, -y+1/2'
'-x, z+1/2, y+1/2'
'-x, -z+1/2, -y+1/2'
'x, -z+1/2, y+1/2'
'z, y+1/2, -x+1/2'
'z, -y+1/2, x+1/2'
'-z, y+1/2, x+1/2'
'-z, -y+1/2, -x+1/2'
'x+1/2, y, z+1/2'
'-x+1/2, -y, z+1/2'
'-x+1/2, y, -z+1/2'
'x+1/2, -y, -z+1/2'
'z+1/2, x, y+1/2'
'z+1/2, -x, -y+1/2'
'-z+1/2, -x, y+1/2'
'-z+1/2, x, -y+1/2'
'y+1/2, z, x+1/2'
'-y+1/2, z, -x+1/2'
'y+1/2, -z, -x+1/2'
'-y+1/2, -z, x+1/2'
'y+1/2, x, -z+1/2'
'-y+1/2, -x, -z+1/2'
'y+1/2, -x, z+1/2'
'-y+1/2, x, z+1/2'
'x+1/2, z, -y+1/2'
'-x+1/2, z, y+1/2'
'-x+1/2, -z, -y+1/2'
'x+1/2, -z, y+1/2'
'z+1/2, y, -x+1/2'
'z+1/2, -y, x+1/2'
'-z+1/2, y, x+1/2'
'-z+1/2, -y, -x+1/2'
'x+1/2, y+1/2, z'
'-x+1/2, -y+1/2, z'
'-x+1/2, y+1/2, -z'
'x+1/2, -y+1/2, -z'
'z+1/2, x+1/2, y'
'z+1/2, -x+1/2, -y'
'-z+1/2, -x+1/2, y'
'-z+1/2, x+1/2, -y'
'y+1/2, z+1/2, x'
'-y+1/2, z+1/2, -x'
'y+1/2, -z+1/2, -x'
'-y+1/2, -z+1/2, x'
'y+1/2, x+1/2, -z'
'-y+1/2, -x+1/2, -z'
'y+1/2, -x+1/2, z'
'-y+1/2, x+1/2, z'
'x+1/2, z+1/2, -y'
'-x+1/2, z+1/2, y'
'-x+1/2, -z+1/2, -y'
'x+1/2, -z+1/2, y'
'z+1/2, y+1/2, -x'
'z+1/2, -y+1/2, x'
'-z+1/2, y+1/2, x'
'-z+1/2, -y+1/2, -x'

loop_
_atom_site_label
_atom_site_type_symbol
_atom_site_fract_x
_atom_site_fract_y
_atom_site_fract_z
_atom_site_U_iso_or_equiv
_atom_site_adp_type
_atom_site_occupancy
_atom_site_symmetry_multiplicity
_atom_site_calc_flag
_atom_site_refinement_flags
Pd1 Pd 0.322993(10) 1.0000 0.177007(10) 0.1234(5) Uani 1 2 d S
Pd2 Pd 0.158167(19) 1.0000 0.0000 0.1324(5) Uani 1 4 d S
N1 N 0.30437(14) 0.97289(12) 0.15802(12) 0.1115(19) Uani 1 1 d DU
C1 C 0.28019(18) 0.96583(19) 0.16377(14) 0.129(3) Uani 1 1 d DU
H1 H 0.2715 0.9743 0.1763 0.155 Uiso 1 1 calc R
C2 C 0.26881(17) 0.94661(18) 0.15132(16) 0.139(3) Uani 1 1 d DU
H2 H 0.2547 0.9390 0.1582 0.167 Uiso 1 1 calc R
C3 C 0.27821(14) 0.93814(15) 0.12820(15) 0.120(3) Uani 1 1 d DU
C4 C 0.30271(15) 0.94703(16) 0.12219(14) 0.123(3) Uani 1 1 d DU
H4 H 0.3109 0.9406 0.1082 0.148 Uiso 1 1 calc R
C5 C 0.31414(17) 0.96443(17) 0.13620(16) 0.134(3) Uani 1 1 d DU
H5 H 0.3294 0.9710 0.1307 0.160 Uiso 1 1 calc R
C6 C 0.26555(19) 0.9198(2) 0.11392(17) 0.120(3) Uani 1 1 d U
C7 C 0.2380(2) 0.9213(2) 0.1119(2) 0.147(3) Uani 1 1 d U
H7 H 0.2292 0.9330 0.1213 0.177 Uiso 1 1 calc R
C8 C 0.22590(13) 0.9057(2) 0.0966(2) 0.128(2) Uani 1 1 d U
C9 C 0.23875(17) 0.88860(19) 0.08018(18) 0.124(3) Uani 1 1 d U
H9 H 0.2301 0.8772 0.0702 0.148 Uiso 1 1 calc R
C10 C 0.26507(17) 0.8901(2) 0.07993(19) 0.122(3) Uani 1 1 d U
C11 C 0.27683(14) 0.9036(2) 0.0951(2) 0.1207(19) Uani 1 1 d U
H11 H 0.2942 0.9033 0.0942 0.145 Uiso 1 1 calc R
N2 N 0.30482(13) 0.84321(16) 0.02683(13) 0.135(2) Uani 1 1 d DU
C12 C 0.28385(15) 0.83330(16) 0.03851(16) 0.124(3) Uani 1 1 d DU
H12 H 0.2794 0.8166 0.0362 0.149 Uiso 1 1 calc R
C13 C 0.26977(16) 0.84868(17) 0.05360(18) 0.140(3) Uani 1 1 d DU
H13 H 0.2536 0.8438 0.0581 0.168 Uiso 1 1 calc R
C14 C 0.27928(17) 0.87168(17) 0.06243(16) 0.138(3) Uani 1 1 d DU
C15 C 0.30213(16) 0.88005(19) 0.05105(18) 0.147(3) Uani 1 1 d DU
H15 H 0.3087 0.8957 0.0551 0.176 Uiso 1 1 calc R
C16 C 0.31395(16) 0.86516(18) 0.0345(2) 0.148(3) Uani 1 1 d DU
H16 H 0.3293 0.8704 0.0282 0.178 Uiso 1 1 calc R
C17 C 0.1987(2) 0.9035(3) 0.0896(2) 0.153(3) Uani 1 1 d U
O1 O 0.18638(11) 0.89066(12) 0.07658(14) 0.140(2) Uani 1 1 d U
O2 O 0.18973(13) 0.92317(18) 0.10041(14) 0.159(2) Uani 1 1 d U
C18 C 0.16158(16) 0.90548(19) 0.07212(18) 0.167(3) Uani 1 1 d DU
H18A H 0.1548 0.9096 0.0885 0.201 Uiso 1 1 calc R
H18B H 0.1498 0.8940 0.0644 0.201 Uiso 1 1 calc R
N3 N 0.15972(11) 0.97463(15) 0.02767(14) 0.160(2) Uani 1 1 d DU
C19 C 0.13780(13) 0.96452(18) 0.03757(17) 0.174(3) Uani 1 1 d DU
H19 H 0.1226 0.9725 0.0347 0.209 Uiso 1 1 calc R
C20 C 0.13831(14) 0.94299(18) 0.05146(17) 0.197(4) Uani 1 1 d DU
H20 H 0.1235 0.9366 0.0580 0.237 Uiso 1 1 calc R
C21 C 0.16117(14) 0.93030(15) 0.05609(13) 0.184(4) Uani 1 1 d DU
C22 C 0.18285(14) 0.94172(18) 0.04540(17) 0.187(4) Uani 1 1 d DU
H22 H 0.1984 0.9343 0.0478 0.224 Uiso 1 1 calc R
C23 C 0.18125(14) 0.9626(2) 0.03219(17) 0.187(4) Uani 1 1 d DU
H23 H 0.1959 0.9694 0.0257 0.224 Uiso 1 1 calc R
O101 O 0.36557(13) 1.0000 0.13443(13) 0.189(3) Uiso 1 2 d SDU
N101 N 0.38317(14) 1.0000 0.11683(14) 0.185(4) Uiso 1 2 d SDU
O102 O 0.27673(19) 1.0000 0.22327(19) 0.279(6) Uiso 1 2 d S
O201 O 0.2168(6) 1.0000 0.0000 0.355(12) Uiso 1 4 d SDU
N201 N 0.2405(6) 1.0000 0.0000 0.362(15) Uiso 1 4 d SDU
O202 O 0.0970(3) 1.0000 0.0000 0.240(6) Uiso 1 4 d S
O11 O 0.0951(3) 0.9049(3) 0.0951(3) 0.368(12) Uiso 1 3 d S

loop_
_atom_site_aniso_label
_atom_site_aniso_U_11
_atom_site_aniso_U_22
_atom_site_aniso_U_33
_atom_site_aniso_U_23
_atom_site_aniso_U_13
_atom_site_aniso_U_12
Pd1 0.1259(5) 0.1185(6) 0.1259(5) 0.0048(6) 0.0140(4) 0.0048(6)
Pd2 0.1155(8) 0.1409(6) 0.1409(6) 0.000 0.000 0.000
N1 0.138(5) 0.118(5) 0.079(4) -0.013(4) 0.014(4) -0.021(4)
C1 0.158(8) 0.138(7) 0.091(5) 0.011(5) 0.023(5) 0.001(6)
C2 0.151(8) 0.154(8) 0.113(6) 0.034(6) 0.024(6) -0.029(6)
C3 0.120(6) 0.133(6) 0.107(6) 0.038(5) -0.001(5) 0.001(5)
C4 0.129(6) 0.140(7) 0.100(5) -0.009(5) 0.030(5) -0.046(5)
C5 0.139(7) 0.132(6) 0.129(7) 0.013(6) 0.013(6) -0.018(6)
C6 0.128(6) 0.138(7) 0.095(5) 0.020(5) 0.005(5) -0.002(6)
C7 0.137(7) 0.165(9) 0.140(7) 0.012(7) -0.001(6) 0.008(7)
C8 0.103(4) 0.153(7) 0.129(7) -0.002(4) -0.019(5) -0.019(5)
C9 0.099(6) 0.162(7) 0.110(6) 0.008(6) -0.015(5) -0.028(5)
C10 0.103(6) 0.148(7) 0.115(6) 0.002(5) -0.026(5) 0.001(5)
C11 0.118(4) 0.128(7) 0.116(7) 0.009(4) 0.001(6) 0.004(5)
N2 0.103(5) 0.181(7) 0.120(5) -0.030(6) -0.012(4) 0.001(5)
C12 0.093(5) 0.168(7) 0.112(6) 0.001(5) 0.022(5) -0.017(5)
C13 0.112(6) 0.174(8) 0.135(7) -0.044(6) 0.017(5) -0.037(6)
C14 0.130(7) 0.156(7) 0.127(6) -0.051(5) 0.005(5) -0.025(6)
C15 0.121(7) 0.174(8) 0.144(7) -0.053(6) -0.007(6) -0.015(6)
C16 0.117(7) 0.150(8) 0.177(8) -0.063(6) 0.009(6) -0.033(6)
C17 0.133(7) 0.178(9) 0.148(8) 0.009(7) -0.003(6) -0.002(7)
O1 0.095(4) 0.167(5) 0.159(5) -0.003(4) -0.020(3) -0.022(3)
O2 0.129(5) 0.201(7) 0.148(5) -0.002(5) 0.010(4) -0.010(5)
C18 0.115(6) 0.206(8) 0.181(7) 0.048(6) -0.006(5) -0.013(6)
N3 0.114(4) 0.204(8) 0.161(7) 0.037(4) 0.020(6) 0.014(6)
C19 0.123(5) 0.197(10) 0.203(10) 0.076(6) 0.008(7) -0.010(7)
C20 0.123(5) 0.233(10) 0.237(11) 0.075(8) 0.011(7) 0.007(7)
C21 0.114(5) 0.214(8) 0.223(8) 0.066(7) -0.012(6) 0.023(6)
C22 0.104(5) 0.219(10) 0.238(10) 0.074(8) 0.013(6) 0.005(6)
C23 0.117(6) 0.246(11) 0.197(9) 0.088(7) 0.021(6) 0.032(7)

loop_
_atom_type_symbol
_atom_type_description
_atom_type_scat_dispersion_real
_atom_type_scat_dispersion_imag
_atom_type_scat_source
C C 0.0070 0.0030 'International Tables Vol C Tables 4.2.6.8 and 6.1.1.4'
H H 0.0000 0.0000 'International Tables Vol C Tables 4.2.6.8 and 6.1.1.4'
N N 0.0140 0.0070 'International Tables Vol C Tables 4.2.6.8 and 6.1.1.4'
O O 0.0230 0.0130 'International Tables Vol C Tables 4.2.6.8 and 6.1.1.4'
Pd Pd -0.3460 1.8610 'International Tables Vol C Tables 4.2.6.8 and 6.1.1.4'

loop_
_geom_angle_atom_site_label_1
_geom_angle_atom_site_label_2
_geom_angle_atom_site_label_3
_geom_angle
_geom_angle_site_symmetry_1
_geom_angle_site_symmetry_3
N2 Pd1 N2 175.7(5) 17_566 59_465
N2 Pd1 N1 90.2(2) 17_566 .
N2 Pd1 N1 89.8(2) 59_465 .
N2 Pd1 N1 89.8(2) 17_566 72_575
N2 Pd1 N1 90.2(2) 59_465 72_575
N1 Pd1 N1 179.2(4) . 72_575
N3 Pd2 N3 89.903(15) 17_566 4_575
N3 Pd2 N3 89.902(14) 17_566 .
N3 Pd2 N3 175.3(3) 4_575 .
N3 Pd2 N3 175.3(3) 17_566 20_564
N3 Pd2 N3 89.903(14) 4_575 20_564
N3 Pd2 N3 89.902(14) . 20_564
C5 N1 C1 117.4(6) . .
C5 N1 Pd1 118.6(5) . .
C1 N1 Pd1 122.9(5) . .
N1 C1 C2 120.9(7) . .
N1 C1 H1 119.5 . .
C2 C1 H1 119.5 . .
C1 C2 C3 120.7(7) . .
C1 C2 H2 119.7 . .
C3 C2 H2 119.7 . .
C2 C3 C6 121.7(7) . .
C2 C3 C4 114.6(7) . .
C6 C3 C4 123.2(8) . .
C5 C4 C3 121.5(7) . .
C5 C4 H4 119.3 . .
C3 C4 H4 119.3 . .
C4 C5 N1 122.4(6) . .
C4 C5 H5 118.8 . .
N1 C5 H5 118.8 . .
C7 C6 C3 118.6(10) . .
C7 C6 C11 113.2(9) . .
C3 C6 C11 125.8(9) . .
C8 C7 C6 119.6(10) . .
C8 C7 H7 120.2 . .
C6 C7 H7 120.2 . .
C7 C8 C9 122.5(7) . .
C7 C8 C17 131.9(13) . .
C9 C8 C17 105.2(11) . .
C8 C9 C10 116.6(9) . .
C8 C9 H9 121.7 . .
C10 C9 H9 121.7 . .
C11 C10 C9 121.7(10) . .
C11 C10 C14 120.6(9) . .
C9 C10 C14 117.3(9) . .
C10 C11 C6 125.5(7) . .
C10 C11 H11 117.2 . .
C6 C11 H11 117.2 . .
C16 N2 C12 119.4(6) . .
C16 N2 Pd1 120.5(6) . 80_556
C12 N2 Pd1 119.9(6) . 80_556
N2 C12 C13 118.5(7) . .
N2 C12 H12 120.7 . .
C13 C12 H12 120.7 . .
C12 C13 C14 121.3(7) . .
C12 C13 H13 119.4 . .
C14 C13 H13 119.4 . .
C13 C14 C15 115.8(6) . .
C13 C14 C10 125.1(8) . .
C15 C14 C10 118.3(7) . .
C16 C15 C14 119.5(7) . .
C16 C15 H15 120.2 . .
C14 C15 H15 120.2 . .
C15 C16 N2 123.4(7) . .
C15 C16 H16 118.3 . .
N2 C16 H16 118.3 . .
O1 C17 O2 121.9(10) . .
O1 C17 C8 137.0(14) . .
O2 C17 C8 100.7(12) . .
C17 O1 C18 105.7(9) . .
O1 C18 C21 121.4(7) . .
O1 C18 H18A 107.0 . .
C21 C18 H18A 107.0 . .
O1 C18 H18B 107.0 . .
C21 C18 H18B 107.0 . .
H18A C18 H18B 106.7 . .
C23 N3 C19 117.9(6) . .
C23 N3 Pd2 119.4(5) . .
C19 N3 Pd2 120.4(5) . .
N3 C19 C20 121.0(7) . .
N3 C19 H19 119.5 . .
C20 C19 H19 119.5 . .
C19 C20 C21 120.9(7) . .
C19 C20 H20 119.6 . .
C21 C20 H20 119.6 . .
C20 C21 C22 115.1(7) . .
C20 C21 C18 120.5(7) . .
C22 C21 C18 124.4(7) . .
C23 C22 C21 121.4(7) . .
C23 C22 H22 119.3 . .
C21 C22 H22 119.3 . .
C22 C23 N3 123.7(7) . .
C22 C23 H23 118.1 . .
N3 C23 H23 118.1 . .

loop_
_geom_bond_atom_site_label_1
_geom_bond_atom_site_label_2
_geom_bond_distance
_geom_bond_site_symmetry_2
Pd1 N2 2.037(7) 17_566
Pd1 N2 2.037(7) 59_465
Pd1 N1 2.025(6) .
Pd1 N1 2.025(6) 72_575
Pd2 N3 2.004(6) 17_566
Pd2 N3 2.004(6) 4_575
Pd2 N3 2.004(6) .
Pd2 N3 2.004(6) 20_564
N1 C5 1.352(7) .
N1 C1 1.378(7) .
C1 C2 1.364(8) .
C1 H1 0.9300 .
C2 C3 1.406(8) .
C2 H2 0.9300 .
C3 C6 1.412(12) .
C3 C4 1.426(7) .
C4 C5 1.339(7) .
C4 H4 0.9300 .
C5 H5 0.9300 .
C6 C7 1.474(13) .
C6 C11 1.454(13) .
C7 C8 1.335(14) .
C7 H7 0.9300 .
C8 C9 1.436(13) .
C8 C17 1.501(14) .
C9 C10 1.406(12) .
C9 H9 0.9300 .
C10 C11 1.254(12) .
C10 C14 1.551(13) .
C11 H11 0.9300 .
N2 C16 1.333(7) .
N2 C12 1.385(7) .
N2 Pd1 2.037(7) 80_556
C12 C13 1.373(7) .
C12 H12 0.9300 .
C13 C14 1.409(8) .
C13 H13 0.9300 .
C14 C15 1.433(8) .
C15 C16 1.343(8) .
C15 H15 0.9300 .
C16 H16 0.9300 .
C17 O1 1.176(13) .
C17 O2 1.290(13) .
O1 C18 1.559(11) .
C18 C21 1.576(12) .
C18 H18A 0.9700 .
C18 H18B 0.9700 .
N3 C23 1.336(7) .
N3 C19 1.391(7) .
C19 C20 1.367(8) .
C19 H19 0.9300 .
C20 C21 1.416(8) .
C20 H20 0.9300 .
C21 C22 1.426(8) .
C22 C23 1.322(8) .
C22 H22 0.9300 .
C23 H23 0.9300 .
O101 N101 1.328(8) .
O201 N201 1.264(10) .

loop_
_geom_torsion_atom_site_label_1
_geom_torsion_atom_site_label_2
_geom_torsion_atom_site_label_3
_geom_torsion_atom_site_label_4
_geom_torsion
_geom_torsion_site_symmetry_1
N2 Pd1 N1 C5 87.4(7) 17_566
N2 Pd1 N1 C5 -88.2(7) 59_465
N1 Pd1 N1 C5 -0.4(6) 72_575
N2 Pd1 N1 C1 -80.6(7) 17_566
N2 Pd1 N1 C1 103.7(7) 59_465
N1 Pd1 N1 C1 -168(100) 72_575
C5 N1 C1 C2 15.2(13) .
Pd1 N1 C1 C2 -176.6(7) .
N1 C1 C2 C3 -17.7(14) .
C1 C2 C3 C6 -174.4(9) .
C1 C2 C3 C4 13.4(13) .
C2 C3 C4 C5 -7.8(13) .
C6 C3 C4 C5 -180.0(9) .
C3 C4 C5 N1 6.4(14) .
C1 N1 C5 C4 -9.6(13) .
Pd1 N1 C5 C4 -178.3(7) .
C2 C3 C6 C7 41.4(12) .
C4 C3 C6 C7 -147.0(9) .
C2 C3 C6 C11 -157.3(8) .
C4 C3 C6 C11 14.3(13) .
C3 C6 C7 C8 173.5(9) .
C11 C6 C7 C8 9.9(12) .
C6 C7 C8 C9 -5.2(12) .
C6 C7 C8 C17 -176.5(9) .
C7 C8 C9 C10 -3.6(11) .
C17 C8 C9 C10 169.7(8) .
C8 C9 C10 C11 7.3(13) .
C8 C9 C10 C14 179.7(8) .
C9 C10 C11 C6 -1.9(12) .
C14 C10 C11 C6 -174.1(8) .
C7 C6 C11 C10 -6.7(11) .
C3 C6 C11 C10 -168.9(10) .
C16 N2 C12 C13 14.6(14) .
Pd1 N2 C12 C13 -170.1(7) 80_556
N2 C12 C13 C14 -16.2(14) .
C12 C13 C14 C15 11.3(15) .
C12 C13 C14 C10 -178.8(9) .
C11 C10 C14 C13 149.4(10) .
C9 C10 C14 C13 -23.1(14) .
C11 C10 C14 C15 -40.9(13) .
C9 C10 C14 C15 146.6(9) .
C13 C14 C15 C16 -4.9(15) .
C10 C14 C15 C16 -175.6(9) .
C14 C15 C16 N2 4.0(17) .
C12 N2 C16 C15 -8.8(16) .
Pd1 N2 C16 C15 176.0(8) 80_556
C7 C8 C17 O1 180.0(12) .
C9 C8 C17 O1 7.6(16) .
C7 C8 C17 O2 7.4(14) .
C9 C8 C17 O2 -165.0(8) .
O2 C17 O1 C18 10.7(13) .
C8 C17 O1 C18 -160.8(11) .
C17 O1 C18 C21 68.6(10) .
N3 Pd2 N3 C23 -103.0(5) 17_566
N3 Pd2 N3 C23 -15.4(5) 4_575
N3 Pd2 N3 C23 72.3(6) 20_564
N3 Pd2 N3 C19 94.3(5) 17_566
N3 Pd2 N3 C19 -178.1(5) 4_575
N3 Pd2 N3 C19 -90.4(5) 20_564
C23 N3 C19 C20 -0.1(3) .
Pd2 N3 C19 C20 162.9(5) .
N3 C19 C20 C21 -0.2(4) .
C19 C20 C21 C22 0.3(5) .
C19 C20 C21 C18 180.0(2) .
O1 C18 C21 C20 177.6(8) .
O1 C18 C21 C22 -2.7(9) .
C20 C21 C22 C23 0.0(6) .
C18 C21 C22 C23 -179.7(3) .
C21 C22 C23 N3 -0.3(6) .
C19 N3 C23 C22 0.3(4) .
Pd2 N3 C23 C22 -162.8(6) .

loop_
_platon_squeeze_void_nr
_platon_squeeze_void_average_x
_platon_squeeze_void_average_y
_platon_squeeze_void_average_z
_platon_squeeze_void_volume
_platon_squeeze_void_count_electrons
_platon_squeeze_void_content
1 -0.003 -0.002 -0.006 112342 27994 ' '
